data_7215408
loop_
_publ_author_name
'Huang, Sheng-Li'
'Jin, Guo-Xin'

_publ_section_title
;
 Selective CO2 capture by a 3d--4d coordination polymer material with 1D
 channel
;
_journal_issue 20
_journal_name_full CrystEngComm
_journal_page_first 6013
_journal_paper_doi 10.1039/c1ce05474k
_journal_volume 13
_journal_year 2011
_chemical_formula_sum 'C24 H40 N6 Ni O13 Pd'
_chemical_formula_weight 785.73
_chemical_name_systematic
;
?
;
_space_group_IT_number 15
_symmetry_cell_setting monoclinic
_symmetry_space_group_name_Hall '-C 2yc'
_symmetry_space_group_name_H-M 'C 1 2/c 1'
_atom_sites_solution_hydrogens geom
_atom_sites_solution_primary direct
_atom_sites_solution_secondary difmap
_audit_creation_method SHELXL-97
_cell_angle_alpha 90.00
_cell_angle_beta 96.896(3)
_cell_angle_gamma 90.00
_cell_formula_units_Z 4
_cell_length_a 24.610(5)
_cell_length_b 18.555(4)
_cell_length_c 8.2379(16)
_cell_measurement_reflns_used 2059
_cell_measurement_temperature 173(2)
_cell_measurement_theta_max 25.03
_cell_measurement_theta_min 2.73
_cell_volume 3734.5(13)
_computing_cell_refinement 'Bruker SAINT'
_computing_data_collection 'Bruker APEX2'
_computing_data_reduction 'Bruker SAINT'
_computing_molecular_graphics 'Bruker SHELXTL'
_computing_publication_material 'Bruker SHELXTL'
_computing_structure_refinement 'SHELXL-97 (Sheldrick, 1997)'
_computing_structure_solution 'SHELXS-97 (Sheldrick, 1990)'
_diffrn_ambient_temperature 173(2)
_diffrn_measured_fraction_theta_full 0.992
_diffrn_measured_fraction_theta_max 0.992
_diffrn_measurement_device_type 'Bruker APEX-II CCD'
_diffrn_measurement_method '\f and \w scans'
_diffrn_radiation_monochromator graphite
_diffrn_radiation_source 'fine-focus sealed tube'
_diffrn_radiation_type MoK\a
_diffrn_radiation_wavelength 0.71073
_diffrn_reflns_av_R_equivalents 0.0838
_diffrn_reflns_av_sigmaI/netI 0.1080
_diffrn_reflns_limit_h_max 32
_diffrn_reflns_limit_h_min -24
_diffrn_reflns_limit_k_max 24
_diffrn_reflns_limit_k_min -24
_diffrn_reflns_limit_l_max 10
_diffrn_reflns_limit_l_min -10
_diffrn_reflns_number 13781
_diffrn_reflns_theta_full 28.07
_diffrn_reflns_theta_max 28.07
_diffrn_reflns_theta_min 2.20
_diffrn_standards_decay_% 5.90
_exptl_absorpt_coefficient_mu 1.047
_exptl_absorpt_correction_T_max 0.9693
_exptl_absorpt_correction_T_min 0.9026
_exptl_absorpt_correction_type multi-scan
_exptl_absorpt_process_details sadabs
_exptl_crystal_colour yellow
_exptl_crystal_density_diffrn 1.397
_exptl_crystal_density_method 'not measured'
_exptl_crystal_description prism
_exptl_crystal_F_000 1616
_exptl_crystal_size_max 0.10
_exptl_crystal_size_mid 0.04
_exptl_crystal_size_min 0.03
_platon_squeeze_details
;
;
_refine_diff_density_max 0.983
_refine_diff_density_min -0.810
_refine_diff_density_rms 0.128
_refine_ls_extinction_method none
_refine_ls_goodness_of_fit_ref 0.969
_refine_ls_hydrogen_treatment mixed
_refine_ls_matrix_type full
_refine_ls_number_parameters 215
_refine_ls_number_reflns 4507
_refine_ls_number_restraints 9
_refine_ls_restrained_S_all 0.972
_refine_ls_R_factor_all 0.1114
_refine_ls_R_factor_gt 0.0571
_refine_ls_shift/su_max 0.000
_refine_ls_shift/su_mean 0.000
_refine_ls_structure_factor_coef Fsqd
_refine_ls_weighting_details 'calc w=1/[\s^2^(Fo^2^)+(0.0775P)^2^+0.0000P] where P=(Fo^2^+2Fc^2^)/3'
_refine_ls_weighting_scheme calc
_refine_ls_wR_factor_gt 0.1386
_refine_ls_wR_factor_ref 0.1545
_reflns_number_gt 2654
_reflns_number_total 4507
_reflns_threshold_expression >2sigma(I)
_cod_data_source_file c1ce05474k.txt
_cod_data_source_block mo_00911b
_cod_depositor_comments
;
The following automatic conversions were performed:

'_symmetry_cell_setting' value 'Monoclinic' changed to 'monoclinic'
according to
/usr/data/users/saulius/automatic-downloads/retrospective/RSC/lib/dictionaries/cif_core.dic
dictionary named 'cif_core.dic' version 2.4.2 from 2011-04-26.

Automatic conversion script
Id: cif_fix_values 2281 2013-09-26 08:29:07Z andrius 
;
_cod_original_cell_volume 3734.6(12)
_cod_original_sg_symbol_H-M C2/c
_cod_database_code 7215408

loop_
_symmetry_equiv_pos_as_xyz
'x, y, z'
'-x, y, -z+1/2'
'x+1/2, y+1/2, z'
'-x+1/2, y+1/2, -z+1/2'
'-x, -y, -z'
'x, -y, z-1/2'
'-x+1/2, -y+1/2, -z'
'x+1/2, -y+1/2, z-1/2'

loop_
_atom_site_label
_atom_site_type_symbol
_atom_site_fract_x
_atom_site_fract_y
_atom_site_fract_z
_atom_site_U_iso_or_equiv
_atom_site_adp_type
_atom_site_occupancy
_atom_site_symmetry_multiplicity
_atom_site_calc_flag
_atom_site_refinement_flags
Pd1 Pd 0.0000 0.0000 0.5000 0.02194(16) Uani 1 2 d S
Ni1 Ni 0.2500 0.2500 0.0000 0.0436(3) Uani 1 2 d S
O1 O 0.03484(14) -0.09017(18) 0.4322(4) 0.0306(8) Uani 1 1 d .
O2 O 0.10165(17) -0.1294(2) 0.2945(5) 0.0484(11) Uani 1 1 d .
O3 O 0.20115(17) 0.1835(2) 0.1384(5) 0.0488(12) Uani 1 1 d .
O4 O 0.2231(2) 0.0674(3) 0.0957(6) 0.0669(14) Uani 1 1 d .
N1 N 0.06018(17) 0.0457(2) 0.3942(5) 0.0246(9) Uani 1 1 d .
N2 N 0.3138(3) 0.2542(6) 0.1849(7) 0.102(3) Uani 1 1 d D
H2' H 0.334(2) 0.2890(12) 0.155(10) 0.11(3) Uiso 1 1 d D
N3 N 0.2903(3) 0.1639(4) -0.0893(9) 0.095(3) Uani 1 1 d D
H3 H 0.2690(16) 0.130(4) -0.057(9) 0.142 Uiso 1 1 d D
C1 C 0.09215(18) -0.0036(3) 0.3289(5) 0.0258(10) Uani 1 1 d .
C2 C 0.1361(2) 0.0184(3) 0.2511(6) 0.0323(13) Uani 1 1 d .
H2 H 0.1589 -0.0164 0.2084 0.039 Uiso 1 1 calc R
C3 C 0.1468(2) 0.0916(3) 0.2352(6) 0.0330(13) Uani 1 1 d .
C4 C 0.1130(2) 0.1396(3) 0.3002(6) 0.0379(14) Uani 1 1 d .
H4 H 0.1195 0.1898 0.2902 0.045 Uiso 1 1 calc R
C5 C 0.0699(2) 0.1171(3) 0.3796(6) 0.0324(12) Uani 1 1 d .
H5 H 0.0471 0.1514 0.4238 0.039 Uiso 1 1 calc R
C6 C 0.0765(2) -0.0803(3) 0.3519(6) 0.0289(12) Uani 1 1 d .
C7 C 0.1945(2) 0.1159(4) 0.1466(7) 0.0430(16) Uani 1 1 d .
C8 C 0.3443(4) 0.1818(6) 0.1628(13) 0.097(3) Uani 1 1 d D
H8A H 0.3823 0.1850 0.2174 0.117 Uiso 1 1 calc R
H8B H 0.3256 0.1420 0.2136 0.117 Uiso 1 1 calc R
C9 C 0.3448(4) 0.1677(6) -0.0093(15) 0.128(5) Uani 1 1 d D
H9A H 0.3650 0.2065 -0.0588 0.154 Uiso 1 1 calc R
H9B H 0.3639 0.1215 -0.0238 0.154 Uiso 1 1 calc R
C10 C 0.2865(5) 0.1554(7) -0.2711(10) 0.115(4) Uani 1 1 d D
H10A H 0.3005 0.1073 -0.2972 0.138 Uiso 1 1 calc R
H10B H 0.3097 0.1922 -0.3159 0.138 Uiso 1 1 calc R
C11 C 0.2278(5) 0.1634(7) -0.3521(12) 0.119(5) Uani 1 1 d .
H11A H 0.2275 0.1511 -0.4691 0.142 Uiso 1 1 calc R
H11B H 0.2054 0.1266 -0.3038 0.142 Uiso 1 1 calc R
C12 C 0.1987(5) 0.2352(9) -0.3437(11) 0.146(6) Uani 1 1 d .
H12A H 0.2225 0.2747 -0.3745 0.175 Uiso 1 1 calc R
H12B H 0.1646 0.2354 -0.4211 0.175 Uiso 1 1 calc R
O5 O 0.2878(4) 0.0207(6) 0.4030(10) 0.132(3) Uani 1 1 d D
H5A H 0.270(5) -0.006(7) 0.465(13) 0.199 Uiso 1 1 d D
H5B H 0.265(4) 0.027(8) 0.317(10) 0.199 Uiso 1 1 d D
O6 O 0.3986(4) 0.9417(6) 0.0240(13) 0.189(4) Uani 1 1 d .

loop_
_atom_site_aniso_label
_atom_site_aniso_U_11
_atom_site_aniso_U_22
_atom_site_aniso_U_33
_atom_site_aniso_U_23
_atom_site_aniso_U_13
_atom_site_aniso_U_12
Pd1 0.0211(3) 0.0247(3) 0.0211(3) 0.0031(3) 0.00695(18) -0.0046(3)
Ni1 0.0418(6) 0.0675(7) 0.0239(5) -0.0006(5) 0.0141(5) -0.0310(6)
O1 0.033(2) 0.0256(18) 0.035(2) 0.0051(15) 0.0126(17) -0.0044(16)
O2 0.047(3) 0.048(2) 0.053(3) 0.008(2) 0.019(2) 0.011(2)
O3 0.051(3) 0.071(3) 0.027(2) 0.000(2) 0.0145(19) -0.033(2)
O4 0.053(3) 0.073(3) 0.083(4) 0.012(3) 0.045(3) -0.011(3)
N1 0.025(2) 0.031(2) 0.018(2) 0.0013(18) 0.0042(17) -0.0071(19)
N2 0.091(6) 0.175(8) 0.039(4) 0.021(5) -0.001(4) -0.103(6)
N3 0.087(5) 0.082(5) 0.128(7) 0.011(5) 0.069(5) -0.031(4)
C1 0.020(2) 0.037(3) 0.020(2) 0.008(3) 0.0044(17) -0.003(3)
C2 0.022(3) 0.046(4) 0.029(3) 0.003(2) 0.006(2) -0.002(2)
C3 0.028(3) 0.053(3) 0.018(3) 0.002(2) 0.005(2) -0.016(3)
C4 0.044(3) 0.042(3) 0.028(3) 0.006(2) 0.011(3) -0.020(3)
C5 0.037(3) 0.038(3) 0.024(3) 0.001(2) 0.012(2) -0.010(3)
C6 0.023(3) 0.032(3) 0.034(3) 0.003(2) 0.012(2) 0.006(2)
C7 0.032(3) 0.074(5) 0.024(3) 0.006(3) 0.009(2) -0.023(3)
C8 0.070(6) 0.128(9) 0.093(8) 0.044(7) 0.004(6) -0.019(6)
C9 0.084(8) 0.116(9) 0.199(14) 0.057(9) 0.073(9) -0.002(7)
C10 0.119(9) 0.164(11) 0.077(7) -0.034(7) 0.073(7) -0.044(8)
C11 0.147(12) 0.157(11) 0.065(6) -0.030(7) 0.066(7) -0.080(10)
C12 0.136(11) 0.251(16) 0.045(6) 0.015(8) -0.013(6) -0.129(12)
O5 0.124(6) 0.176(8) 0.101(6) 0.016(6) 0.031(5) -0.006(6)
O6 0.139(8) 0.206(10) 0.235(11) 0.015(9) 0.076(8) -0.003(8)

loop_
_atom_type_symbol
_atom_type_description
_atom_type_scat_dispersion_real
_atom_type_scat_dispersion_imag
_atom_type_scat_source
C C 0.0033 0.0016 'International Tables Vol C Tables 4.2.6.8 and 6.1.1.4'
H H 0.0000 0.0000 'International Tables Vol C Tables 4.2.6.8 and 6.1.1.4'
N N 0.0061 0.0033 'International Tables Vol C Tables 4.2.6.8 and 6.1.1.4'
O O 0.0106 0.0060 'International Tables Vol C Tables 4.2.6.8 and 6.1.1.4'
Ni Ni 0.3393 1.1124 'International Tables Vol C Tables 4.2.6.8 and 6.1.1.4'
Pd Pd -0.9988 1.0072 'International Tables Vol C Tables 4.2.6.8 and 6.1.1.4'

loop_
_geom_angle_atom_site_label_1
_geom_angle_atom_site_label_2
_geom_angle_atom_site_label_3
_geom_angle
_geom_angle_site_symmetry_1
_geom_angle_site_symmetry_3
O1 Pd1 O1 180.0 . 5_556
O1 Pd1 N1 82.38(15) . .
O1 Pd1 N1 97.62(15) 5_556 .
O1 Pd1 N1 97.62(15) . 5_556
O1 Pd1 N1 82.38(15) 5_556 5_556
N1 Pd1 N1 180.0 . 5_556
N2 Ni1 N2 180.0(3) . 7
N2 Ni1 N3 86.3(4) . .
N2 Ni1 N3 93.7(4) 7 .
N2 Ni1 N3 93.7(4) . 7
N2 Ni1 N3 86.3(4) 7 7
N3 Ni1 N3 179.998(1) . 7
N2 Ni1 O3 93.2(2) . .
N2 Ni1 O3 86.8(2) 7 .
N3 Ni1 O3 93.9(2) . .
N3 Ni1 O3 86.1(2) 7 .
N2 Ni1 O3 86.8(2) . 7
N2 Ni1 O3 93.2(2) 7 7
N3 Ni1 O3 86.1(2) . 7
N3 Ni1 O3 93.9(2) 7 7
O3 Ni1 O3 179.998(1) . 7
C6 O1 Pd1 114.7(3) . .
C7 O3 Ni1 133.0(4) . .
C5 N1 C1 120.4(4) . .
C5 N1 Pd1 127.1(4) . .
C1 N1 Pd1 112.5(3) . .
C12 N2 C8 113.2(10) 7 .
C12 N2 Ni1 117.9(7) 7 .
C8 N2 Ni1 102.5(5) . .
C9 N3 C10 114.3(8) . .
C9 N3 Ni1 105.3(7) . .
C10 N3 Ni1 117.6(7) . .
N1 C1 C2 120.5(5) . .
N1 C1 C6 114.9(4) . .
C2 C1 C6 124.6(5) . .
C1 C2 C3 119.9(5) . .
C4 C3 C2 117.8(5) . .
C4 C3 C7 122.2(5) . .
C2 C3 C7 120.0(6) . .
C3 C4 C5 121.8(5) . .
N1 C5 C4 119.6(5) . .
O2 C6 O1 123.9(5) . .
O2 C6 C1 120.5(4) . .
O1 C6 C1 115.5(4) . .
O4 C7 O3 128.0(5) . .
O4 C7 C3 116.5(6) . .
O3 C7 C3 115.5(6) . .
C9 C8 N2 109.4(8) . .
N3 C9 C8 110.2(8) . .
N3 C10 C11 111.8(7) . .
C12 C11 C10 119.5(10) . .
N2 C12 C11 109.0(11) 7 .

loop_
_geom_bond_atom_site_label_1
_geom_bond_atom_site_label_2
_geom_bond_distance
_geom_bond_site_symmetry_2
Pd1 O1 1.990(3) .
Pd1 O1 1.990(3) 5_556
Pd1 N1 1.995(4) .
Pd1 N1 1.996(4) 5_556
Ni1 N2 2.053(7) .
Ni1 N2 2.053(7) 7
Ni1 N3 2.062(8) .
Ni1 N3 2.062(8) 7
Ni1 O3 2.144(4) .
Ni1 O3 2.144(4) 7
O1 C6 1.297(6) .
O2 C6 1.227(6) .
O3 C7 1.266(8) .
O4 C7 1.244(8) .
N1 C5 1.353(7) .
N1 C1 1.359(6) .
N2 C12 1.393(12) 7
N2 C8 1.560(13) .
N3 C9 1.423(8) .
N3 C10 1.498(7) .
C1 C2 1.383(7) .
C1 C6 1.494(7) .
C2 C3 1.393(7) .
C3 C4 1.371(8) .
C3 C7 1.523(7) .
C4 C5 1.378(7) .
C8 C9 1.443(13) .
C10 C11 1.524(15) .
C11 C12 1.518(17) .
C12 N2 1.393(12) 7

loop_
_geom_hbond_atom_site_label_D
_geom_hbond_atom_site_label_H
_geom_hbond_atom_site_label_A
_geom_hbond_distance_DH
_geom_hbond_distance_HA
_geom_hbond_distance_DA
_geom_hbond_angle_DHA
_geom_hbond_site_symmetry_A
N2 H2' O2 0.87(2) 2.19(4) 2.991(8) 152(8) 4
N3 H3 O4 0.89(2) 2.13(4) 2.978(7) 161(8) .
O5 H5A O4 0.86(2) 2.03(3) 2.888(10) 175(12) 6_556
O5 H5B O4 0.86(2) 2.12(4) 2.956(10) 164(12) .

loop_
_platon_squeeze_void_nr
_platon_squeeze_void_average_x
_platon_squeeze_void_average_y
_platon_squeeze_void_average_z
_platon_squeeze_void_volume
_platon_squeeze_void_count_electrons
1 0.500 0.000 -0.031 482.3 31.9
2 0.000 0.500 -0.035 482.3 31.9
